data_7210580
loop_
_publ_author_name
'Chen, Baokuan'
'Lin, Zhengguo'
'Wang, Bo'
'Feng, Xiao'
'Fan, Linyuan'
'Yang, Song'
'Huang, Xianqiang'
'Hu, Changwen'

_publ_section_title
;
 A new synthetic approach to functionalize oxomolybdenum complexes
;
_journal_issue 37
_journal_name_full CrystEngComm
_journal_page_first 7410
_journal_paper_doi 10.1039/c3ce40994e
_journal_volume 15
_journal_year 2013
_chemical_formula_moiety 'C12 H20 Mo8 N4 O26, 4(C6 H11 N2)'
_chemical_formula_sum 'C36 H64 Mo8 N12 O26'
_chemical_formula_weight 1848.51
_chemical_name_systematic
; 
 ? 
;
_space_group_IT_number 14
_symmetry_cell_setting monoclinic
_symmetry_space_group_name_Hall '-P 2ybc'
_symmetry_space_group_name_H-M 'P 1 21/c 1'
_atom_sites_solution_hydrogens geom
_atom_sites_solution_primary direct
_atom_sites_solution_secondary difmap
_audit_creation_method SHELXL-97
_cell_angle_alpha 90.00
_cell_angle_beta 120.334(2)
_cell_angle_gamma 90.00
_cell_formula_units_Z 2
_cell_length_a 10.1921(4)
_cell_length_b 21.5036(9)
_cell_length_c 15.3277(5)
_cell_measurement_reflns_used 9975
_cell_measurement_temperature 296(2)
_cell_measurement_theta_max 28.39
_cell_measurement_theta_min 2.24
_cell_volume 2899.4(2)
_computing_cell_refinement 'Bruker SAINT'
_computing_data_collection 'Bruker APEX2'
_computing_data_reduction 'Bruker SAINT'
_computing_molecular_graphics 'Bruker SHELXTL'
_computing_publication_material 'Bruker SHELXTL'
_computing_structure_refinement 'SHELXL-97 (Sheldrick, 2008)'
_computing_structure_solution 'SHELXS-97 (Sheldrick, 2008)'
_diffrn_ambient_temperature 296(2)
_diffrn_measured_fraction_theta_full 0.987
_diffrn_measured_fraction_theta_max 0.987
_diffrn_measurement_device_type 'Bruker APEX-II CCD'
_diffrn_measurement_method '\f and \w scans'
_diffrn_radiation_monochromator graphite
_diffrn_radiation_source 'fine-focus sealed tube'
_diffrn_radiation_type MoK\a
_diffrn_radiation_wavelength 0.71073
_diffrn_reflns_av_R_equivalents 0.0197
_diffrn_reflns_av_sigmaI/netI 0.0228
_diffrn_reflns_limit_h_max 10
_diffrn_reflns_limit_h_min -12
_diffrn_reflns_limit_k_max 25
_diffrn_reflns_limit_k_min -25
_diffrn_reflns_limit_l_max 18
_diffrn_reflns_limit_l_min -10
_diffrn_reflns_number 14316
_diffrn_reflns_theta_full 25.20
_diffrn_reflns_theta_max 25.20
_diffrn_reflns_theta_min 1.81
_exptl_absorpt_coefficient_mu 1.761
_exptl_absorpt_correction_T_max 0.768
_exptl_absorpt_correction_T_min 0.596
_exptl_absorpt_correction_type multi-scan
_exptl_absorpt_process_details SADABS,Bruker(2005)
_exptl_crystal_colour colorless
_exptl_crystal_density_diffrn 2.117
_exptl_crystal_density_method 'not measured'
_exptl_crystal_description rodlike
_exptl_crystal_F_000 1816
_exptl_crystal_size_max 0.3
_exptl_crystal_size_mid 0.25
_exptl_crystal_size_min 0.15
_refine_diff_density_max 1.191
_refine_diff_density_min -1.133
_refine_diff_density_rms 0.230
_refine_ls_extinction_method none
_refine_ls_goodness_of_fit_ref 1.232
_refine_ls_hydrogen_treatment constr
_refine_ls_matrix_type full
_refine_ls_number_parameters 376
_refine_ls_number_reflns 5154
_refine_ls_number_restraints 0
_refine_ls_restrained_S_all 1.232
_refine_ls_R_factor_all 0.0270
_refine_ls_R_factor_gt 0.0219
_refine_ls_shift/su_max 0.003
_refine_ls_shift/su_mean 0.000
_refine_ls_structure_factor_coef Fsqd
_refine_ls_weighting_details 'calc w=1/[\s^2^(Fo^2^)+(0.0657P)^2^+1.9889P] where P=(Fo^2^+2Fc^2^)/3'
_refine_ls_weighting_scheme calc
_refine_ls_wR_factor_gt 0.0728
_refine_ls_wR_factor_ref 0.1049
_reflns_number_gt 4737
_reflns_number_total 5221
_reflns_threshold_expression >2sigma(I)
_cod_data_source_file c3ce40994e.txt
_cod_data_source_block 1
_cod_depositor_comments
;
The following automatic conversions were performed:
'__cell_measurement_reflns_used' tag replaced with
'_cell_measurement_reflns_used'.

Automatic conversion script
Id: cif_correct_tags 1440 2010-10-19 06:21:57Z saulius 

The following automatic conversions were performed:

'_symmetry_cell_setting' value 'Monoclinic' changed to 'monoclinic'
according to /home/saulius/struct/CIF-dictionaries/cif_core.dic
dictionary named 'cif_core.dic' version 2.4.2 from 2011-04-26.

Automatic conversion script
Id: cif_fix_values 1891 2012-01-12 08:04:46Z andrius 
;
_cod_original_cell_volume 2899.42(19)
_cod_original_sg_symbol_Hall '-P 2ybc '
_cod_original_sg_symbol_H-M 'P 21/c'
_cod_database_code 7210580

loop_
_symmetry_equiv_pos_as_xyz
'x, y, z'
'-x, y+1/2, -z+1/2'
'-x, -y, -z'
'x, -y-1/2, z-1/2'

loop_
_atom_site_label
_atom_site_type_symbol
_atom_site_fract_x
_atom_site_fract_y
_atom_site_fract_z
_atom_site_U_iso_or_equiv
_atom_site_adp_type
_atom_site_occupancy
_atom_site_symmetry_multiplicity
_atom_site_calc_flag
_atom_site_refinement_flags
C1 C -0.0610(5) 0.79077(18) 0.1175(3) 0.0123(8) Uani 1 1 d .
H1 H -0.0669 0.8034 0.0575 0.015 Uiso 1 1 calc R
C2 C -0.0038(5) 0.78599(19) 0.2740(3) 0.0141(9) Uani 1 1 d .
H2 H 0.0380 0.7953 0.3422 0.017 Uiso 1 1 calc R
C3 C -0.0932(5) 0.73644(19) 0.2267(3) 0.0136(8) Uani 1 1 d .
H3 H -0.1245 0.7060 0.2554 0.016 Uiso 1 1 calc R
C4 C -0.2356(5) 0.6990(2) 0.0435(3) 0.0199(10) Uani 1 1 d .
H4 H -0.2574 0.6625 0.0724 0.024 Uiso 1 1 calc R
C5 C -0.1624(6) 0.6772(2) -0.0166(4) 0.0266(11) Uani 1 1 d .
H5A H -0.2289 0.6484 -0.0678 0.040 Uiso 1 1 calc R
H5B H -0.0675 0.6571 0.0280 0.040 Uiso 1 1 calc R
H5C H -0.1446 0.7123 -0.0478 0.040 Uiso 1 1 calc R
C6 C -0.3828(5) 0.7339(3) -0.0216(3) 0.0297(12) Uani 1 1 d .
H6A H -0.3637 0.7688 -0.0527 0.045 Uiso 1 1 calc R
H6B H -0.4226 0.7484 0.0197 0.045 Uiso 1 1 calc R
H6C H -0.4552 0.7067 -0.0731 0.045 Uiso 1 1 calc R
N1 N 0.0161(4) 0.82081(16) 0.2057(2) 0.0108(7) Uani 1 1 d .
N2 N -0.1284(4) 0.74008(16) 0.1275(2) 0.0134(7) Uani 1 1 d .
O1 O 0.1038(3) 1.04568(13) 0.3431(2) 0.0128(6) Uani 1 1 d .
O2 O 0.2414(3) 1.10212(13) 0.0022(2) 0.0115(6) Uani 1 1 d .
O3 O 0.0601(3) 1.04512(12) 0.0735(2) 0.0082(6) Uani 1 1 d .
O4 O 0.0318(3) 1.03449(13) -0.1690(2) 0.0103(6) Uani 1 1 d .
O5 O 0.2384(3) 0.97645(13) 0.0177(2) 0.0103(6) Uani 1 1 d .
O6 O 0.2567(3) 0.98180(13) 0.25777(19) 0.0094(6) Uani 1 1 d .
O7 O 0.1571(3) 0.90080(13) 0.3546(2) 0.0134(6) Uani 1 1 d .
O8 O -0.2935(3) 1.14636(13) -0.0299(2) 0.0132(6) Uani 1 1 d .
O9 O -0.0006(3) 1.18612(13) 0.0588(2) 0.0131(6) Uani 1 1 d .
O10 O -0.0861(3) 1.09979(12) -0.0910(2) 0.0089(6) Uani 1 1 d .
O11 O 0.2480(3) 1.10850(13) 0.2628(2) 0.0126(6) Uani 1 1 d .
O12 O -0.0713(3) 1.09608(13) 0.1553(2) 0.0112(6) Uani 1 1 d .
O13 O 0.3273(3) 0.85630(14) 0.2756(2) 0.0151(6) Uani 1 1 d .
Mo1 Mo 0.11946(4) 1.041489(15) -0.02873(2) 0.00691(12) Uani 1 1 d .
Mo2 Mo -0.10874(4) 1.120207(16) 0.02259(2) 0.00801(12) Uani 1 1 d .
Mo3 Mo 0.12007(4) 1.050120(15) 0.23753(2) 0.00749(12) Uani 1 1 d .
Mo4 Mo 0.17267(4) 0.901314(15) 0.24821(2) 0.00806(12) Uani 1 1 d .
C7 C 0.2588(5) 0.8191(2) 0.7466(3) 0.0183(9) Uani 1 1 d .
H7 H 0.1749 0.7928 0.7195 0.022 Uiso 1 1 calc R
C8 C 0.4162(5) 0.8941(2) 0.8306(3) 0.0174(9) Uani 1 1 d .
H8 H 0.4597 0.9286 0.8717 0.021 Uiso 1 1 calc R
C9 C 0.4771(5) 0.8610(2) 0.7846(3) 0.0155(9) Uani 1 1 d .
H9 H 0.5694 0.8686 0.7880 0.019 Uiso 1 1 calc R
C10 C 0.3837(5) 0.7678(2) 0.6627(3) 0.0173(9) Uani 1 1 d .
H10 H 0.3177 0.7328 0.6559 0.021 Uiso 1 1 calc R
C11 C 0.5440(5) 0.7435(2) 0.7066(3) 0.0233(10) Uani 1 1 d .
H11A H 0.5455 0.7110 0.6641 0.035 Uiso 1 1 calc R
H11B H 0.5787 0.7273 0.7731 0.035 Uiso 1 1 calc R
H11C H 0.6097 0.7767 0.7105 0.035 Uiso 1 1 calc R
C12 C 0.3222(6) 0.7973(2) 0.5588(3) 0.0284(12) Uani 1 1 d .
H12A H 0.3907 0.8292 0.5625 0.043 Uiso 1 1 calc R
H12B H 0.2242 0.8152 0.5373 0.043 Uiso 1 1 calc R
H12C H 0.3129 0.7661 0.5112 0.043 Uiso 1 1 calc R
N3 N 0.2797(4) 0.86782(18) 0.8060(3) 0.0186(8) Uani 1 1 d .
N4 N 0.3761(4) 0.81398(16) 0.7318(3) 0.0145(7) Uani 1 1 d .
C13 C 0.7815(5) 0.9445(2) 0.2800(3) 0.0177(9) Uani 1 1 d .
H13 H 0.8868 0.9475 0.3117 0.021 Uiso 1 1 calc R
C14 C 0.6859(5) 0.9199(2) 0.1879(3) 0.0208(10) Uani 1 1 d .
H14 H 0.7141 0.9023 0.1444 0.025 Uiso 1 1 calc R
C15 C 0.5454(5) 0.95242(19) 0.2498(3) 0.0145(9) Uani 1 1 d .
H15 H 0.4619 0.9614 0.2568 0.017 Uiso 1 1 calc R
C16 C 0.7467(5) 0.9924(2) 0.4195(3) 0.0148(9) Uani 1 1 d .
H16 H 0.8154 0.9625 0.4702 0.018 Uiso 1 1 calc R
C17 C 0.6173(5) 1.0053(2) 0.4389(3) 0.0228(10) Uani 1 1 d .
H17A H 0.6577 1.0212 0.5062 0.034 Uiso 1 1 calc R
H17B H 0.5628 0.9675 0.4317 0.034 Uiso 1 1 calc R
H17C H 0.5497 1.0354 0.3911 0.034 Uiso 1 1 calc R
C18 C 0.8376(5) 1.0508(2) 0.4293(3) 0.0176(9) Uani 1 1 d .
H18A H 0.7692 1.0843 0.3934 0.026 Uiso 1 1 calc R
H18B H 0.9017 1.0432 0.4013 0.026 Uiso 1 1 calc R
H18C H 0.8992 1.0617 0.4994 0.026 Uiso 1 1 calc R
N5 N 0.5414(4) 0.92542(18) 0.1700(3) 0.0181(8) Uani 1 1 d .
N6 N 0.6896(4) 0.96422(16) 0.3174(3) 0.0125(7) Uani 1 1 d .

loop_
_atom_site_aniso_label
_atom_site_aniso_U_11
_atom_site_aniso_U_22
_atom_site_aniso_U_33
_atom_site_aniso_U_23
_atom_site_aniso_U_13
_atom_site_aniso_U_12
C1 0.014(2) 0.0092(19) 0.0117(19) 0.0004(15) 0.0054(16) -0.0013(16)
C2 0.017(2) 0.015(2) 0.0104(19) 0.0023(16) 0.0068(17) 0.0002(17)
C3 0.017(2) 0.014(2) 0.011(2) 0.0038(16) 0.0082(17) 0.0012(17)
C4 0.022(2) 0.015(2) 0.016(2) -0.0024(18) 0.0044(18) -0.0127(18)
C5 0.033(3) 0.017(2) 0.022(2) -0.0092(19) 0.008(2) 0.002(2)
C6 0.021(3) 0.046(3) 0.018(2) -0.009(2) 0.006(2) -0.009(2)
N1 0.0114(17) 0.0114(17) 0.0095(16) 0.0025(13) 0.0050(14) 0.0010(14)
N2 0.0167(18) 0.0108(18) 0.0107(17) 0.0008(13) 0.0054(15) -0.0022(14)
O1 0.0122(15) 0.0182(16) 0.0091(14) 0.0004(11) 0.0061(12) 0.0029(11)
O2 0.0102(14) 0.0133(15) 0.0097(14) -0.0010(11) 0.0042(12) -0.0008(11)
O3 0.0091(14) 0.0107(14) 0.0065(14) 0.0001(10) 0.0052(12) -0.0002(10)
O4 0.0121(14) 0.0102(14) 0.0064(14) -0.0009(11) 0.0032(12) -0.0010(11)
O5 0.0091(13) 0.0119(14) 0.0099(14) 0.0003(11) 0.0047(11) 0.0010(11)
O6 0.0077(13) 0.0101(14) 0.0099(14) -0.0010(11) 0.0042(11) 0.0002(11)
O7 0.0143(15) 0.0158(15) 0.0103(14) -0.0013(11) 0.0063(12) -0.0041(11)
O8 0.0142(14) 0.0132(15) 0.0104(14) 0.0004(11) 0.0049(12) 0.0019(12)
O9 0.0181(15) 0.0119(14) 0.0107(14) -0.0012(11) 0.0083(12) 0.0001(12)
O10 0.0106(14) 0.0095(14) 0.0057(13) 0.0006(10) 0.0033(11) 0.0007(11)
O11 0.0117(15) 0.0107(14) 0.0149(14) -0.0023(11) 0.0063(12) 0.0004(11)
O12 0.0144(15) 0.0110(15) 0.0063(13) 0.0002(11) 0.0038(12) 0.0003(11)
O13 0.0146(15) 0.0146(15) 0.0152(14) 0.0005(12) 0.0069(12) 0.0028(12)
Mo1 0.0071(2) 0.0084(2) 0.0053(2) -0.00020(12) 0.00318(15) -0.00061(12)
Mo2 0.0097(2) 0.0082(2) 0.00629(19) -0.00004(12) 0.00415(15) 0.00090(12)
Mo3 0.0082(2) 0.0082(2) 0.00582(19) -0.00093(12) 0.00336(15) -0.00009(12)
Mo4 0.0093(2) 0.0081(2) 0.00590(19) 0.00025(12) 0.00325(15) -0.00023(12)
C7 0.015(2) 0.023(2) 0.017(2) 0.0014(18) 0.0088(18) -0.0022(18)
C8 0.010(2) 0.026(2) 0.016(2) -0.0016(18) 0.0067(17) 0.0005(17)
C9 0.012(2) 0.018(2) 0.015(2) -0.0024(17) 0.0062(17) 0.0007(17)
C10 0.018(2) 0.017(2) 0.019(2) -0.0036(18) 0.0107(18) -0.0005(17)
C11 0.022(2) 0.028(3) 0.021(2) -0.001(2) 0.011(2) 0.007(2)
C12 0.040(3) 0.026(3) 0.016(2) 0.000(2) 0.012(2) 0.013(2)
N3 0.0177(19) 0.026(2) 0.0129(17) 0.0002(16) 0.0082(15) 0.0007(16)
N4 0.0140(18) 0.0155(18) 0.0136(17) 0.0001(14) 0.0068(14) -0.0001(14)
C13 0.012(2) 0.024(2) 0.018(2) -0.0008(18) 0.0079(18) -0.0013(18)
C14 0.027(3) 0.022(2) 0.017(2) -0.0045(19) 0.014(2) -0.005(2)
C15 0.011(2) 0.019(2) 0.014(2) -0.0010(16) 0.0068(18) 0.0006(16)
C16 0.017(2) 0.021(2) 0.0059(18) -0.0021(16) 0.0056(16) -0.0009(17)
C17 0.023(2) 0.033(3) 0.017(2) -0.009(2) 0.0143(19) -0.005(2)
C18 0.018(2) 0.021(2) 0.011(2) -0.0024(17) 0.0057(18) 0.0013(17)
N5 0.0198(19) 0.022(2) 0.0142(18) -0.0052(15) 0.0098(15) -0.0046(16)
N6 0.0102(17) 0.0164(18) 0.0119(18) 0.0013(14) 0.0063(14) 0.0023(14)

loop_
_atom_type_symbol
_atom_type_description
_atom_type_scat_dispersion_real
_atom_type_scat_dispersion_imag
_atom_type_scat_source
C C 0.0033 0.0016 'International Tables Vol C Tables 4.2.6.8 and 6.1.1.4'
H H 0.0000 0.0000 'International Tables Vol C Tables 4.2.6.8 and 6.1.1.4'
Mo Mo -1.6832 0.6857 'International Tables Vol C Tables 4.2.6.8 and 6.1.1.4'
N N 0.0061 0.0033 'International Tables Vol C Tables 4.2.6.8 and 6.1.1.4'
O O 0.0106 0.0060 'International Tables Vol C Tables 4.2.6.8 and 6.1.1.4'

loop_
_geom_angle_atom_site_label_1
_geom_angle_atom_site_label_2
_geom_angle_atom_site_label_3
_geom_angle
_geom_angle_site_symmetry_1
_geom_angle_site_symmetry_3
N1 C1 N2 110.5(3) . .
N1 C1 H1 124.7 . .
N2 C1 H1 124.7 . .
C3 C2 N1 109.8(4) . .
C3 C2 H2 125.1 . .
N1 C2 H2 125.1 . .
C2 C3 N2 106.1(4) . .
C2 C3 H3 127.0 . .
N2 C3 H3 127.0 . .
N2 C4 C6 109.0(4) . .
N2 C4 C5 109.7(4) . .
C6 C4 C5 112.2(4) . .
N2 C4 H4 108.6 . .
C6 C4 H4 108.6 . .
C5 C4 H4 108.6 . .
C4 C5 H5A 109.5 . .
C4 C5 H5B 109.5 . .
H5A C5 H5B 109.5 . .
C4 C5 H5C 109.5 . .
H5A C5 H5C 109.5 . .
H5B C5 H5C 109.5 . .
C4 C6 H6A 109.5 . .
C4 C6 H6B 109.5 . .
H6A C6 H6B 109.5 . .
C4 C6 H6C 109.5 . .
H6A C6 H6C 109.5 . .
H6B C6 H6C 109.5 . .
C1 N1 C2 105.5(3) . .
C1 N1 Mo4 130.0(3) . .
C2 N1 Mo4 124.0(3) . .
C1 N2 C3 108.1(3) . .
C1 N2 C4 125.4(3) . .
C3 N2 C4 126.2(3) . .
Mo1 O3 Mo2 104.46(12) . .
Mo1 O3 Mo3 150.98(15) . .
Mo2 O3 Mo3 94.78(10) . .
Mo1 O3 Mo1 103.62(11) . 3_575
Mo2 O3 Mo1 96.83(11) . 3_575
Mo3 O3 Mo1 95.26(10) . 3_575
Mo1 O4 Mo4 110.01(13) . 3_575
Mo1 O4 Mo3 114.46(13) . 3_575
Mo4 O4 Mo3 90.73(10) 3_575 3_575
Mo1 O5 Mo2 114.47(13) . 3_575
Mo4 O6 Mo3 114.71(13) . .
Mo2 O10 Mo4 150.19(16) . 3_575
Mo2 O10 Mo1 105.12(12) . .
Mo4 O10 Mo1 104.26(11) 3_575 .
Mo2 O12 Mo3 114.32(14) . .
O2 Mo1 O5 103.97(14) . .
O2 Mo1 O4 103.89(13) . .
O5 Mo1 O4 103.51(13) . .
O2 Mo1 O3 103.10(12) . .
O5 Mo1 O3 97.95(12) . .
O4 Mo1 O3 139.99(13) . .
O2 Mo1 O10 94.94(12) . .
O5 Mo1 O10 160.61(12) . .
O4 Mo1 O10 75.52(11) . .
O3 Mo1 O10 73.23(11) . .
O2 Mo1 O3 179.09(12) . 3_575
O5 Mo1 O3 76.86(11) . 3_575
O4 Mo1 O3 76.19(11) . 3_575
O3 Mo1 O3 76.38(11) . 3_575
O10 Mo1 O3 84.20(9) . 3_575
O9 Mo2 O8 104.74(14) . .
O9 Mo2 O10 97.55(12) . .
O8 Mo2 O10 104.75(12) . .
O9 Mo2 O12 97.36(12) . .
O8 Mo2 O12 99.56(13) . .
O10 Mo2 O12 147.07(12) . .
O9 Mo2 O3 103.50(12) . .
O8 Mo2 O3 151.63(12) . .
O10 Mo2 O3 73.91(11) . .
O12 Mo2 O3 74.13(11) . .
O9 Mo2 O5 174.75(12) . 3_575
O8 Mo2 O5 80.26(12) . 3_575
O10 Mo2 O5 82.52(10) . 3_575
O12 Mo2 O5 80.05(11) . 3_575
O3 Mo2 O5 71.43(9) . 3_575
O11 Mo3 O1 104.71(14) . .
O11 Mo3 O6 96.68(13) . .
O1 Mo3 O6 102.20(12) . .
O11 Mo3 O12 99.91(12) . .
O1 Mo3 O12 95.50(13) . .
O6 Mo3 O12 151.76(11) . .
O11 Mo3 O3 91.95(12) . .
O1 Mo3 O3 160.80(13) . .
O6 Mo3 O3 84.91(11) . .
O12 Mo3 O3 71.90(11) . .
O11 Mo3 O4 163.13(12) . 3_575
O1 Mo3 O4 91.37(12) . 3_575
O6 Mo3 O4 74.55(11) . 3_575
O12 Mo3 O4 83.28(11) . 3_575
O3 Mo3 O4 73.17(9) . 3_575
O13 Mo4 O7 106.20(13) . .
O13 Mo4 O6 99.94(13) . .
O7 Mo4 O6 100.75(12) . .
O13 Mo4 O10 94.36(12) . 3_575
O7 Mo4 O10 154.21(13) . 3_575
O6 Mo4 O10 90.60(11) . 3_575
O13 Mo4 N1 93.87(13) . .
O7 Mo4 N1 82.89(13) . .
O6 Mo4 N1 164.02(12) . .
O10 Mo4 N1 80.30(11) 3_575 .
O13 Mo4 O4 163.09(12) . 3_575
O7 Mo4 O4 90.68(12) . 3_575
O6 Mo4 O4 75.18(10) . 3_575
O10 Mo4 O4 69.78(10) 3_575 3_575
N1 Mo4 O4 89.29(11) . 3_575
N4 C7 N3 109.6(4) . .
N4 C7 H7 125.2 . .
N3 C7 H7 125.2 . .
C9 C8 N3 108.1(4) . .
C9 C8 H8 125.9 . .
N3 C8 H8 125.9 . .
C8 C9 N4 106.8(4) . .
C8 C9 H9 126.6 . .
N4 C9 H9 126.6 . .
N4 C10 C11 110.4(3) . .
N4 C10 C12 109.0(4) . .
C11 C10 C12 113.0(4) . .
N4 C10 H10 108.1 . .
C11 C10 H10 108.1 . .
C12 C10 H10 108.1 . .
C10 C11 H11A 109.5 . .
C10 C11 H11B 109.5 . .
H11A C11 H11B 109.5 . .
C10 C11 H11C 109.5 . .
H11A C11 H11C 109.5 . .
H11B C11 H11C 109.5 . .
C10 C12 H12A 109.5 . .
C10 C12 H12B 109.5 . .
H12A C12 H12B 109.5 . .
C10 C12 H12C 109.5 . .
H12A C12 H12C 109.5 . .
H12B C12 H12C 109.5 . .
C7 N3 C8 107.6(4) . .
C7 N4 C9 107.9(4) . .
C7 N4 C10 123.6(4) . .
C9 N4 C10 128.3(4) . .
C14 C13 N6 105.6(4) . .
C14 C13 H13 127.2 . .
N6 C13 H13 127.2 . .
C13 C14 N5 108.2(4) . .
C13 C14 H14 125.9 . .
N5 C14 H14 125.9 . .
N6 C15 N5 107.9(4) . .
N6 C15 H15 126.1 . .
N5 C15 H15 126.1 . .
N6 C16 C17 111.3(3) . .
N6 C16 C18 109.5(3) . .
C17 C16 C18 112.1(4) . .
N6 C16 H16 107.9 . .
C17 C16 H16 107.9 . .
C18 C16 H16 107.9 . .
C16 C17 H17A 109.5 . .
C16 C17 H17B 109.5 . .
H17A C17 H17B 109.5 . .
C16 C17 H17C 109.5 . .
H17A C17 H17C 109.5 . .
H17B C17 H17C 109.5 . .
C16 C18 H18A 109.5 . .
C16 C18 H18B 109.5 . .
H18A C18 H18B 109.5 . .
C16 C18 H18C 109.5 . .
H18A C18 H18C 109.5 . .
H18B C18 H18C 109.5 . .
C15 N5 C14 108.9(4) . .
C15 N6 C13 109.4(4) . .
C15 N6 C16 125.9(4) . .
C13 N6 C16 124.7(3) . .

loop_
_geom_bond_atom_site_label_1
_geom_bond_atom_site_label_2
_geom_bond_distance
_geom_bond_site_symmetry_2
C1 N1 1.338(5) .
C1 N2 1.338(5) .
C1 H1 0.9300 .
C2 C3 1.350(6) .
C2 N1 1.383(5) .
C2 H2 0.9300 .
C3 N2 1.377(5) .
C3 H3 0.9300 .
C4 N2 1.487(5) .
C4 C6 1.517(7) .
C4 C5 1.523(7) .
C4 H4 0.9800 .
C5 H5A 0.9600 .
C5 H5B 0.9600 .
C5 H5C 0.9600 .
C6 H6A 0.9600 .
C6 H6B 0.9600 .
C6 H6C 0.9600 .
N1 Mo4 2.217(3) .
O1 Mo3 1.710(3) .
O2 Mo1 1.696(3) .
O3 Mo1 1.946(3) .
O3 Mo2 2.196(3) .
O3 Mo3 2.270(3) .
O3 Mo1 2.453(3) 3_575
O4 Mo1 1.871(3) .
O4 Mo4 2.273(3) 3_575
O4 Mo3 2.273(3) 3_575
O5 Mo1 1.749(3) .
O5 Mo2 2.372(3) 3_575
O6 Mo4 1.903(3) .
O6 Mo3 1.938(3) .
O7 Mo4 1.716(3) .
O8 Mo2 1.726(3) .
O9 Mo2 1.707(3) .
O10 Mo2 1.919(3) .
O10 Mo4 2.107(3) 3_575
O10 Mo1 2.203(3) .
O11 Mo3 1.708(3) .
O12 Mo2 1.941(3) .
O12 Mo3 1.971(3) .
O13 Mo4 1.711(3) .
Mo1 O3 2.453(3) 3_575
Mo2 O5 2.371(3) 3_575
Mo3 O4 2.273(3) 3_575
Mo4 O10 2.107(3) 3_575
Mo4 O4 2.273(3) 3_575
C7 N4 1.330(6) .
C7 N3 1.333(6) .
C7 H7 0.9300 .
C8 C9 1.352(6) .
C8 N3 1.367(6) .
C8 H8 0.9300 .
C9 N4 1.377(5) .
C9 H9 0.9300 .
C10 N4 1.481(5) .
C10 C11 1.512(6) .
C10 C12 1.524(6) .
C10 H10 0.9800 .
C11 H11A 0.9600 .
C11 H11B 0.9600 .
C11 H11C 0.9600 .
C12 H12A 0.9600 .
C12 H12B 0.9600 .
C12 H12C 0.9600 .
C13 C14 1.354(6) .
C13 N6 1.388(5) .
C13 H13 0.9300 .
C14 N5 1.360(6) .
C14 H14 0.9300 .
C15 N6 1.326(6) .
C15 N5 1.336(5) .
C15 H15 0.9300 .
C16 N6 1.495(5) .
C16 C17 1.516(6) .
C16 C18 1.522(6) .
C16 H16 0.9800 .
C17 H17A 0.9600 .
C17 H17B 0.9600 .
C17 H17C 0.9600 .
C18 H18A 0.9600 .
C18 H18B 0.9600 .
C18 H18C 0.9600 .
